data_7213416
loop_
_publ_author_name
'Basra, Sanjivanjit K.'
'Drew, Michael G. B.'
'Mann, John'
'Kane, Peter D.'

_publ_section_title
;
 A novel approach to bis-isoxazolines using a latent form of
 cyclopentadienone
;
_journal_issue 21
_journal_name_full 'Journal of the Chemical Society, Perkin Transactions 1'
_journal_page_first 3592
_journal_paper_doi 10.1039/b005520o
_journal_year 2000
_chemical_formula_sum 'C14 H25 N O3 Si'
_chemical_formula_weight 283.44
_chemical_name_systematic
; 
 ? 
;
_space_group_IT_number 4
_symmetry_cell_setting monoclinic
_symmetry_space_group_name_Hall 'P 2yb'
_symmetry_space_group_name_H-M 'P 1 21 1'
_atom_sites_solution_hydrogens geom
_atom_sites_solution_primary direct
_atom_sites_solution_secondary difmap
_audit_creation_method SHELXL-97
_cell_angle_alpha 90.00
_cell_angle_beta 94.660(10)
_cell_angle_gamma 90.00
_cell_formula_units_Z 2
_cell_length_a 7.150(9)
_cell_length_b 9.834(11)
_cell_length_c 12.116(13)
_cell_measurement_temperature 293(2)
_cell_volume 849.1(17)
_computing_cell_refinement XDS
_computing_data_collection 'XDS (Kabsch, 1991)'
_computing_data_reduction XDS
_computing_molecular_graphics PLATON(Spek,1994)
_computing_structure_refinement 'SHELXL-93 (Sheldrick, 1993)'
_computing_structure_solution 'SHELXS-86 (Sheldrick, 1990)'
_diffrn_ambient_temperature 293(2)
_diffrn_measurement_device 'Marresearch Image Plate'
_diffrn_measurement_method '95 frames at 2^o intervals, counting time 2 min.'
_diffrn_radiation_monochromator graphite
_diffrn_radiation_source 'fine-focus sealed tube'
_diffrn_radiation_type MoK\a
_diffrn_radiation_wavelength 0.71073
_diffrn_reflns_av_R_equivalents 0.0304
_diffrn_reflns_av_sigmaI/netI 0.0424
_diffrn_reflns_limit_h_max 8
_diffrn_reflns_limit_h_min 0
_diffrn_reflns_limit_k_max 12
_diffrn_reflns_limit_k_min -11
_diffrn_reflns_limit_l_max 14
_diffrn_reflns_limit_l_min -14
_diffrn_reflns_number 2961
_diffrn_reflns_theta_max 25.87
_diffrn_reflns_theta_min 2.67
_exptl_absorpt_coefficient_mu 0.142
_exptl_absorpt_correction_type none
_exptl_crystal_density_diffrn 1.109
_exptl_crystal_density_method 'not measured'
_exptl_crystal_F_000 308
_refine_diff_density_max 0.164
_refine_diff_density_min -0.196
_refine_diff_density_rms 0.036
_refine_ls_abs_structure_details 'Flack H D (1983), Acta Cryst. A39, 876-881'
_refine_ls_abs_structure_Flack 0.2(3)
_refine_ls_extinction_coef 0.027(7)
_refine_ls_extinction_expression Fc^*^=kFc[1+0.001xFc^2^\l^3^/sin(2\q)]^-1/4^
_refine_ls_extinction_method SHELXL
_refine_ls_goodness_of_fit_ref 1.066
_refine_ls_hydrogen_treatment mixed
_refine_ls_matrix_type full
_refine_ls_number_parameters 179
_refine_ls_number_reflns 2837
_refine_ls_number_restraints 0
_refine_ls_restrained_S_all 1.066
_refine_ls_R_factor_all 0.0964
_refine_ls_R_factor_gt 0.0645
_refine_ls_shift/su_max 0.001
_refine_ls_shift/su_mean 0.000
_refine_ls_structure_factor_coef Fsqd
_refine_ls_weighting_details 'w=1/[\s^2^(Fo^2^)+(0.0743P)^2^+0.3267P] where P=(Fo^2^+2Fc^2^)/3'
_refine_ls_weighting_scheme calc
_refine_ls_wR_factor_gt 0.1513
_refine_ls_wR_factor_ref 0.1650
_reflns_number_gt 2127
_reflns_number_total 2837
_reflns_threshold_expression >2sigma(I)
_cod_data_source_file b005520osup1.cif
_cod_data_source_block 5
_cod_depositor_comments
;
The following automatic conversions were performed:

'_refine_ls_weighting_scheme' value 'calc
w=1/[\s^2^(Fo^2^)+(0.0743P)^2^+0.3267P] where P=(Fo^2^+2Fc^2^)/3' was
changed to 'calc'. New tag '_refine_ls_weighting_details' was
created. The value of the new tag was set to
'w=1/[\s^2^(Fo^2^)+(0.0743P)^2^+0.3267P] where P=(Fo^2^+2Fc^2^)/3'.

Automatic conversion script
Id: cif_fix_values 3143 2015-03-26 13:38:13Z robertas 
;
_cod_original_sg_symbol_H-M P21
_cod_database_code 7213416

loop_
_symmetry_equiv_pos_as_xyz
'x, y, z'
'-x, y+1/2, -z'

loop_
_atom_site_label
_atom_site_type_symbol
_atom_site_fract_x
_atom_site_fract_y
_atom_site_fract_z
_atom_site_U_iso_or_equiv
_atom_site_adp_type
_atom_site_occupancy
_atom_site_calc_flag
_atom_site_refinement_flags
Si10 Si 0.53447(15) 0.25942(14) 0.21995(9) 0.0604(3) Uani 1 d .
O1 O 0.4327(4) 0.2667(4) 0.3375(2) 0.0724(8) Uani 1 d .
C2 C 0.3624(6) 0.1570(5) 0.3987(3) 0.0624(11) Uani 1 d .
H2 H 0.3598 0.0713 0.3574 0.075 Uiso 1 calc R
C9 C 0.4761(6) 0.1461(5) 0.5101(4) 0.0655(11) Uani 1 d .
H9A H 0.4579 0.0582 0.5439 0.079 Uiso 1 calc R
H9B H 0.6088 0.1591 0.5021 0.079 Uiso 1 calc R
C8 C 0.3995(5) 0.2591(6) 0.5782(3) 0.0631(10) Uani 1 d .
C7 C 0.1963(5) 0.2860(4) 0.5330(3) 0.0536(10) Uani 1 d .
H7 H 0.1700 0.3827 0.5195 0.064 Uiso 1 calc R
C6 C 0.0628(5) 0.2209(5) 0.6061(3) 0.0606(11) Uani 1 d .
N5 N -0.0053(5) 0.1093(5) 0.5681(3) 0.0769(11) Uani 1 d .
O4 O 0.0651(5) 0.0822(4) 0.4632(3) 0.0866(11) Uani 1 d .
C3 C 0.1669(6) 0.1998(5) 0.4289(3) 0.0651(11) Uani 1 d .
H3 H 0.0974 0.2490 0.3683 0.078 Uiso 1 calc R
C101 C 0.3533(6) 0.2425(6) 0.0991(4) 0.0757(13) Uani 1 d .
C102 C 0.7008(7) 0.1142(7) 0.2226(5) 0.0854(16) Uani 1 d .
H12A H 0.6317 0.0304 0.2186 0.102 Uiso 1 calc R
H12B H 0.7811 0.1166 0.2900 0.102 Uiso 1 calc R
H12C H 0.7755 0.1205 0.1604 0.102 Uiso 1 calc R
C103 C 0.6612(9) 0.4226(7) 0.2152(5) 0.097(2) Uani 1 d .
H13A H 0.7567 0.4267 0.2756 0.117 Uiso 1 calc R
H13B H 0.5747 0.4964 0.2212 0.117 Uiso 1 calc R
H13C H 0.7182 0.4296 0.1464 0.117 Uiso 1 calc R
C104 C 0.4536(9) 0.2418(9) -0.0089(4) 0.109(2) Uani 1 d .
H14A H 0.3630 0.2538 -0.0710 0.131 Uiso 1 calc R
H14B H 0.5172 0.1566 -0.0157 0.131 Uiso 1 calc R
H14C H 0.5432 0.3147 -0.0071 0.131 Uiso 1 calc R
C105 C 0.2428(9) 0.1089(7) 0.1072(5) 0.098(2) Uani 1 d .
H15A H 0.1616 0.0965 0.0409 0.117 Uiso 1 calc R
H15B H 0.1691 0.1129 0.1699 0.117 Uiso 1 calc R
H15C H 0.3290 0.0340 0.1159 0.117 Uiso 1 calc R
C106 C 0.2150(11) 0.3596(8) 0.0963(6) 0.119(3) Uani 1 d .
H16A H 0.1525 0.3602 0.1635 0.143 Uiso 1 calc R
H16B H 0.1240 0.3490 0.0342 0.143 Uiso 1 calc R
H16C H 0.2810 0.4438 0.0895 0.143 Uiso 1 calc R
O81 O 0.4790(5) 0.3170(4) 0.6552(3) 0.0988(13) Uani 1 d .
C61 C 0.0130(8) 0.2838(8) 0.7138(4) 0.0898(18) Uani 1 d .
H61A H 0.1283 0.3080 0.7572 0.108 Uiso 1 calc R
H61B H -0.0562 0.3672 0.6972 0.108 Uiso 1 calc R
C62 C -0.0996(8) 0.1959(7) 0.7820(5) 0.0987(19) Uani 1 d .
H62A H -0.0423 0.1077 0.7894 0.118 Uiso 1 calc R
H62B H -0.2242 0.1870 0.7468 0.118 Uiso 1 calc R
H62C H -0.1053 0.2358 0.8539 0.118 Uiso 1 calc R

loop_
_atom_site_aniso_label
_atom_site_aniso_U_11
_atom_site_aniso_U_22
_atom_site_aniso_U_33
_atom_site_aniso_U_23
_atom_site_aniso_U_13
_atom_site_aniso_U_12
Si10 0.0640(6) 0.0637(7) 0.0547(6) 0.0017(6) 0.0124(4) -0.0046(7)
O1 0.0912(19) 0.0651(18) 0.0647(17) -0.0017(19) 0.0291(14) 0.007(2)
C2 0.072(3) 0.058(2) 0.058(2) 0.003(2) 0.014(2) -0.001(2)
C9 0.061(2) 0.076(3) 0.061(3) 0.007(2) 0.0131(19) 0.016(2)
C8 0.059(2) 0.070(2) 0.061(2) 0.006(3) 0.0085(17) -0.015(3)
C7 0.053(2) 0.049(2) 0.060(2) 0.0034(18) 0.0041(16) 0.0042(18)
C6 0.0499(19) 0.067(3) 0.066(2) 0.000(2) 0.0105(18) -0.005(2)
N5 0.065(2) 0.086(3) 0.082(3) -0.004(2) 0.016(2) -0.015(2)
O4 0.088(2) 0.095(3) 0.079(2) -0.0240(19) 0.0163(18) -0.034(2)
C3 0.063(2) 0.078(3) 0.054(2) 0.007(2) -0.0014(18) -0.005(2)
C101 0.078(3) 0.082(4) 0.066(3) -0.011(3) 0.001(2) 0.010(3)
C102 0.064(3) 0.102(4) 0.092(4) 0.002(3) 0.013(3) 0.014(3)
C103 0.105(5) 0.105(5) 0.083(4) -0.006(3) 0.018(3) -0.024(4)
C104 0.143(5) 0.131(6) 0.053(3) 0.003(4) 0.012(3) -0.009(5)
C105 0.090(4) 0.113(5) 0.089(4) -0.029(4) -0.005(3) -0.023(4)
C106 0.120(5) 0.120(6) 0.111(5) -0.004(4) -0.025(4) 0.036(5)
O81 0.082(2) 0.116(3) 0.096(3) -0.040(2) -0.012(2) -0.011(2)
C61 0.094(3) 0.102(5) 0.078(3) -0.004(3) 0.029(3) -0.009(3)
C62 0.090(3) 0.122(5) 0.086(4) 0.025(3) 0.021(3) -0.005(4)

loop_
_atom_type_symbol
_atom_type_description
_atom_type_scat_dispersion_real
_atom_type_scat_dispersion_imag
_atom_type_scat_source
C C 0.0033 0.0016 'International Tables Vol C Tables 4.2.6.8 and 6.1.1.4'
H H 0.0000 0.0000 'International Tables Vol C Tables 4.2.6.8 and 6.1.1.4'
N N 0.0061 0.0033 'International Tables Vol C Tables 4.2.6.8 and 6.1.1.4'
O O 0.0106 0.0060 'International Tables Vol C Tables 4.2.6.8 and 6.1.1.4'
Si Si 0.0817 0.0704 'International Tables Vol C Tables 4.2.6.8 and 6.1.1.4'

loop_
_geom_angle_atom_site_label_1
_geom_angle_atom_site_label_2
_geom_angle_atom_site_label_3
_geom_angle
O1 Si10 C103 103.9(2)
O1 Si10 C102 110.2(2)
C103 Si10 C102 110.7(3)
O1 Si10 C101 110.5(2)
C103 Si10 C101 111.2(3)
C102 Si10 C101 110.1(3)
C2 O1 Si10 128.0(3)
O1 C2 C9 109.3(4)
O1 C2 C3 106.5(3)
C9 C2 C3 103.8(3)
C8 C9 C2 104.0(4)
O81 C8 C9 127.2(4)
O81 C8 C7 124.9(5)
C9 C8 C7 107.8(4)
C6 C7 C3 101.6(3)
C6 C7 C8 110.2(3)
C3 C7 C8 105.3(3)
N5 C6 C7 113.4(4)
N5 C6 C61 123.8(4)
C7 C6 C61 122.8(4)
C6 N5 O4 109.4(4)
N5 O4 C3 109.2(3)
O4 C3 C7 104.3(3)
O4 C3 C2 109.8(4)
C7 C3 C2 106.5(3)
C106 C101 C104 109.4(5)
C106 C101 C105 108.2(5)
C104 C101 C105 109.1(5)
C106 C101 Si10 110.9(4)
C104 C101 Si10 108.8(3)
C105 C101 Si10 110.5(4)
C62 C61 C6 114.8(6)

loop_
_geom_bond_atom_site_label_1
_geom_bond_atom_site_label_2
_geom_bond_distance
Si10 O1 1.653(3)
Si10 C103 1.846(7)
Si10 C102 1.857(6)
Si10 C101 1.882(5)
O1 C2 1.423(6)
C2 C9 1.522(6)
C2 C3 1.533(6)
C9 C8 1.513(7)
C8 O81 1.196(5)
C8 C7 1.534(6)
C7 C6 1.498(6)
C7 C3 1.520(6)
C6 N5 1.272(6)
C6 C61 1.512(7)
N5 O4 1.429(5)
O4 C3 1.445(6)
C101 C106 1.517(9)
C101 C104 1.542(7)
C101 C105 1.540(8)
C61 C62 1.478(8)
